data_1576388
loop_
_publ_author_name
'Huang, Zengguang'
'Takano, Shinjiro'
'Tsukuda, Tatsuya'

_publ_section_title
;
 Sc(OTf)3-Induced, Selective Removal of Alkynyl Ligands from Heteroleptic
 Au13 and Au38 Nanoclusters
;
_journal_name_full Nanoscale
_journal_paper_doi 10.1039/D5NR03977K
_journal_year 2025
_chemical_formula_sum 'C154 H139 Au13 F6 N3 O6 P10 S2'
_chemical_formula_weight 5176.06
_chemical_name_common 'Au13(dppe)5(PA)2(OTf)3 big xtal CH3CN/Ether'
_space_group_crystal_system monoclinic
_space_group_IT_number 15
_space_group_name_Hall '-C 2yc'
_space_group_name_H-M_alt 'C 1 2/c 1'
_atom_sites_solution_hydrogens geom
_audit_update_record
;
2025-09-02 deposited with the CCDC.	2025-12-03 downloaded from the CCDC.
;
_cell_angle_alpha 90
_cell_angle_beta 97.0640(10)
_cell_angle_gamma 90
_cell_formula_units_Z 4
_cell_length_a 25.5630(6)
_cell_length_b 21.6738(6)
_cell_length_c 30.9636(7)
_cell_measurement_reflns_used 9886
_cell_measurement_temperature 100.0(5)
_cell_measurement_theta_max 25.3464
_cell_measurement_theta_min 2.2998
_cell_volume 17025.1(7)
_computing_cell_refinement 'SAINT V8.40B (Bruker AXS LLC, 2019)'
_computing_data_collection 'Bruker Instrument Service v8.5.1.2 Release'
_computing_data_reduction 'SAINT V8.40B (Bruker AXS LLC, 2019)'
_computing_molecular_graphics 'shelXle (C.B. Huebschle, rev 1503)'
_computing_structure_refinement 'SHELXL-2019/1 (Sheldrick, 2019)'
_computing_structure_solution 'XT, VERSION 2018/2'
_diffrn_ambient_temperature 100.0(5)
_diffrn_detector_area_resol_mean 7.3910
_diffrn_measured_fraction_theta_full 0.995
_diffrn_measured_fraction_theta_max 0.995
_diffrn_measurement_device_type 'Bruker D8VENTURE with PHOTON 3'
_diffrn_measurement_method '\w and \f scans'
_diffrn_radiation_probe x-ray
_diffrn_radiation_type MoK\a
_diffrn_radiation_wavelength 0.71073
_diffrn_reflns_av_R_equivalents 0.0255
_diffrn_reflns_av_unetI/netI 0.0140
_diffrn_reflns_limit_h_max 30
_diffrn_reflns_limit_h_min -30
_diffrn_reflns_limit_k_max 26
_diffrn_reflns_limit_k_min -26
_diffrn_reflns_limit_l_max 35
_diffrn_reflns_limit_l_min -37
_diffrn_reflns_number 132753
_diffrn_reflns_theta_full 25.24
_diffrn_reflns_theta_max 25.38
_diffrn_reflns_theta_min 2.26
_diffrn_source 'Microfocus sealed tube'
_diffrn_source_current 1.4
_diffrn_source_power 0.07
_diffrn_source_voltage 50
_exptl_absorpt_coefficient_mu 11.326
_exptl_absorpt_correction_T_max 0.24
_exptl_absorpt_correction_T_min 0.02
_exptl_absorpt_correction_type 'Numerical Mu From Formula'
_exptl_absorpt_process_details
;
Krause, L., Herbst-Irmer, R., Sheldrick, G. M., Stalke, D. (2015).
"Comparison of silver and molybdenum microfocus X-ray sources for
single-crystal structure determination"
J. Appl. Cryst. 48, 3-10.
doi:10.1107/S1600576714022985
;
_exptl_crystal_colour black
_exptl_crystal_density_diffrn 2.019
_exptl_crystal_density_method 'not measured'
_exptl_crystal_description prism
_exptl_crystal_F_000 9580
_exptl_crystal_size_max 0.634
_exptl_crystal_size_mid 0.209
_exptl_crystal_size_min 0.176
_refine_diff_density_max 1.895
_refine_diff_density_min -1.508
_refine_ls_extinction_method none
_refine_ls_goodness_of_fit_ref 1.111
_refine_ls_hydrogen_treatment constr
_refine_ls_matrix_type full
_refine_ls_number_parameters 718
_refine_ls_number_reflns 15563
_refine_ls_number_restraints 114
_refine_ls_restrained_S_all 1.113
_refine_ls_R_factor_all 0.0392
_refine_ls_R_factor_gt 0.0350
_refine_ls_shift/su_max 0.002
_refine_ls_shift/su_mean 0.000
_refine_ls_structure_factor_coef Fsqd
_refine_ls_weighting_details 'w=1/[\s^2^(Fo^2^)+(0.0137P)^2^+460.1683P] where P=(Fo^2^+2Fc^2^)/3'
_refine_ls_weighting_scheme calc
_refine_ls_wR_factor_gt 0.0713
_refine_ls_wR_factor_ref 0.0736
_reflns_Friedel_coverage 0.000
_reflns_number_gt 14286
_reflns_number_total 15563
_reflns_threshold_expression 'I > 2\s(I)'
_cod_data_source_file d5nr03977k2.cif
_cod_data_source_block 20240322Au13dppe5PA2_OTf
_cod_database_code 1576388

loop_
_space_group_symop_operation_xyz
'x, y, z'
'-x, y, -z+1/2'
'x+1/2, y+1/2, z'
'-x+1/2, y+1/2, -z+1/2'
'-x, -y, -z'
'x, -y, z-1/2'
'-x+1/2, -y+1/2, -z'
'x+1/2, -y+1/2, z-1/2'

loop_
_atom_site_type_symbol
_atom_site_label
_atom_site_fract_x
_atom_site_fract_y
_atom_site_fract_z
_atom_site_U_iso_or_equiv
_atom_site_adp_type
_atom_site_calc_flag
_atom_site_refinement_flags_adp
_atom_site_refinement_flags_occupancy
_atom_site_refinement_flags_posn
_atom_site_occupancy
_atom_site_disorder_assembly
_atom_site_disorder_group
Au Au1 0.500000 0.61908(2) 0.250000 0.02304(8) Uani d T P S 1 . .
Au Au2 0.44366(2) 0.72687(2) 0.25009(2) 0.02814(7) Uani d . . . 1 . .
Au Au3 0.51125(2) 0.68619(2) 0.32658(2) 0.02751(7) Uani d . . . 1 . .
Au Au4 0.50714(2) 0.55150(2) 0.32544(2) 0.02724(7) Uani d . . . 1 . .
Au Au5 0.44370(2) 0.50970(2) 0.24763(2) 0.02612(7) Uani d . . . 1 . .
Au Au6 0.40266(2) 0.61786(2) 0.20075(2) 0.02743(7) Uani d . . . 1 . .
Au Au7 0.41353(2) 0.61960(2) 0.29515(2) 0.02726(7) Uani d . . . 1 . .
S S11 0.2434(2) 0.7607(2) 0.00748(16) 0.0510(12) Uiso d U P D 0.5 A -1
O O12 0.1906(4) 0.7745(7) -0.0136(4) 0.061(4) Uiso d U P D 0.5 A -1
O O13 0.2424(7) 0.7295(7) 0.0493(4) 0.077(4) Uiso d U P D 0.5 A -1
O O14 0.2813(6) 0.8115(7) 0.0063(6) 0.089(5) Uiso d U P D 0.5 A -1
C C15 0.2686(5) 0.7063(6) -0.0242(4) 0.048(4) Uiso d U P D 0.5 A -1
F F16 0.3177(5) 0.6877(6) -0.0095(4) 0.076(4) Uiso d U P D 0.5 A -1
F F17 0.2394(6) 0.6543(7) -0.0286(5) 0.096(5) Uiso d U P D 0.5 A -1
F F18 0.2690(6) 0.7220(7) -0.0657(4) 0.091(4) Uiso d U P D 0.5 A -1
S S21 0.6400(5) 0.2567(6) 0.4102(4) 0.149(4) Uiso d U P D 0.5 . .
O O22 0.6428(11) 0.2129(11) 0.4469(7) 0.160(10) Uiso d U P D 0.5 . .
O O23 0.6042(7) 0.3085(8) 0.4031(7) 0.112(7) Uiso d U P D 0.5 . .
O O24 0.6409(14) 0.2209(16) 0.3697(8) 0.219(13) Uiso d U P D 0.5 . .
C C25 0.7033(7) 0.2863(10) 0.4189(8) 0.140(7) Uiso d U P D 0.5 . .
F F26 0.7046(9) 0.3222(11) 0.4529(8) 0.160(8) Uiso d U P D 0.5 . .
F F27 0.7140(9) 0.3278(10) 0.3908(7) 0.146(7) Uiso d U P D 0.5 . .
F F28 0.7407(8) 0.2439(10) 0.4240(8) 0.148(7) Uiso d U P D 0.5 . .
N N31 0.4228(7) 0.7997(9) -0.0731(6) 0.163(7) Uiso d U . D 1 . .
C C32 0.3927(7) 0.8359(8) -0.0651(6) 0.116(5) Uiso d U . D 1 . .
C C33 0.3562(7) 0.8874(8) -0.0603(6) 0.127(6) Uiso d U . D 1 . .
H H33A 0.376430 0.924667 -0.051321 0.191000 Uiso calc U . R 1 . .
H H33B 0.333368 0.876905 -0.038119 0.191000 Uiso calc U . R 1 . .
H H33C 0.334465 0.895002 -0.088108 0.191000 Uiso calc U . R 1 . .
N N41 0.3877(6) 1.0413(7) -0.0112(5) 0.054(4) Uiso d U P D 0.5 . .
C C42 0.4169(8) 1.0767(9) -0.0073(7) 0.058(5) Uiso d U P D 0.5 . .
C C43 0.4407(10) 1.1388(10) -0.0066(9) 0.085(7) Uiso d U P D 0.5 . .
H H43A 0.425565 1.162010 -0.032262 0.127000 Uiso calc U P R 0.5 . .
H H43B 0.478921 1.135068 -0.006730 0.127000 Uiso calc U P R 0.5 . .
H H43C 0.433562 1.160634 0.019808 0.127000 Uiso calc U P R 0.5 . .
P P1 0.42304(8) 0.82742(10) 0.26061(7) 0.0352(5) Uani d . . . 1 . .
P P2 0.54230(8) 0.72216(10) 0.39435(6) 0.0314(4) Uani d . . . 1 . .
P P3 0.51537(8) 0.47160(10) 0.37355(6) 0.0303(4) Uani d . . . 1 . .
P P4 0.39548(7) 0.42611(10) 0.22201(7) 0.0306(4) Uani d . . . 1 . .
P P5 0.33078(7) 0.64230(10) 0.15255(6) 0.0310(4) Uani d . . . 1 . .
C C1A 0.3936(2) 0.8390(3) 0.31061(15) 0.039(2) Uani d . . G 1 . .
C C1B 0.3937(2) 0.8968(2) 0.3300(2) 0.049(2) Uani d . . G 1 . .
H H1B 0.408278 0.931238 0.316663 0.059000 Uiso calc U . R 1 . .
C C1C 0.3725(3) 0.9044(3) 0.3689(2) 0.067(3) Uani d . . G 1 . .
H H1C 0.372538 0.943915 0.382135 0.080000 Uiso calc U . R 1 . .
C C1D 0.3512(3) 0.8541(4) 0.38840(17) 0.076(4) Uani d . . G 1 . .
H H1D 0.336667 0.859201 0.414979 0.091000 Uiso calc U . R 1 . .
C C1E 0.3511(3) 0.7962(3) 0.3690(2) 0.065(3) Uani d . . G 1 . .
H H1E 0.336537 0.761810 0.382351 0.078000 Uiso calc U . R 1 . .
C C1F 0.3723(2) 0.7887(2) 0.3301(2) 0.050(2) Uani d . . G 1 . .
H H1F 0.372276 0.749131 0.316878 0.060000 Uiso calc U . R 1 . .
C C1G 0.3821(2) 0.8666(3) 0.21700(18) 0.043(2) Uani d . . G 1 . .
C C1H 0.3940(2) 0.9251(3) 0.2026(2) 0.060(3) Uani d . . G 1 . .
H H1H 0.424882 0.945728 0.215394 0.072000 Uiso calc U . R 1 . .
C C1I 0.3607(3) 0.9534(3) 0.1696(3) 0.076(4) Uani d . . G 1 . .
H H1I 0.368871 0.993422 0.159800 0.091000 Uiso calc U . R 1 . .
C C1J 0.3155(3) 0.9233(4) 0.1510(2) 0.078(4) Uani d . . G 1 . .
H H1J 0.292793 0.942619 0.128384 0.093000 Uiso calc U . R 1 . .
C C1K 0.3036(2) 0.8647(3) 0.1653(2) 0.068(3) Uani d . . G 1 . .
H H1K 0.272725 0.844121 0.152561 0.082000 Uiso calc U . R 1 . .
C C1L 0.3369(2) 0.8364(2) 0.1983(2) 0.051(2) Uani d . . G 1 . .
H H1L 0.328735 0.796425 0.208155 0.061000 Uiso calc U . R 1 . .
C C1M 0.4845(3) 0.8716(4) 0.2699(3) 0.043(2) Uani d . . . 1 . .
H H1M1 0.476260 0.914712 0.277150 0.052000 Uiso calc U . R 1 . .
H H1M2 0.507044 0.853911 0.295171 0.052000 Uiso calc U . R 1 . .
C C2A 0.49898(19) 0.7043(3) 0.43462(15) 0.0357(18) Uani d . . G 1 . .
C C2B 0.5124(2) 0.7219(3) 0.47774(16) 0.044(2) Uani d . . G 1 . .
H H2B 0.545423 0.741015 0.486509 0.053000 Uiso calc U . R 1 . .
C C2C 0.4775(3) 0.7114(3) 0.50801(13) 0.062(3) Uani d . . G 1 . .
H H2C 0.486672 0.723384 0.537481 0.074000 Uiso calc U . R 1 . .
C C2D 0.4292(3) 0.6833(3) 0.49518(19) 0.069(3) Uani d . . G 1 . .
H H2D 0.405334 0.676178 0.515874 0.083000 Uiso calc U . R 1 . .
C C2E 0.4158(2) 0.6658(3) 0.4521(2) 0.067(3) Uani d . . G 1 . .
H H2E 0.382745 0.646604 0.443295 0.080000 Uiso calc U . R 1 . .
C C2F 0.4507(2) 0.6762(3) 0.42179(14) 0.046(2) Uani d . . G 1 . .
H H2F 0.441495 0.664235 0.392322 0.055000 Uiso calc U . R 1 . .
C C2G 0.5558(2) 0.80359(19) 0.40346(18) 0.0362(18) Uani d . . G 1 . .
C C2H 0.60189(18) 0.8253(2) 0.42706(19) 0.045(2) Uani d . . G 1 . .
H H2H 0.629073 0.797230 0.437536 0.054000 Uiso calc U . R 1 . .
C C2I 0.60822(19) 0.8881(3) 0.4353(2) 0.057(3) Uani d . . G 1 . .
H H2I 0.639722 0.902887 0.451477 0.069000 Uiso calc U . R 1 . .
C C2J 0.5684(2) 0.9291(2) 0.4200(2) 0.058(3) Uani d . . G 1 . .
H H2J 0.572771 0.972013 0.425682 0.069000 Uiso calc U . R 1 . .
C C2K 0.5224(2) 0.9074(2) 0.3964(2) 0.057(3) Uani d . . G 1 . .
H H2K 0.495170 0.935483 0.385945 0.068000 Uiso calc U . R 1 . .
C C2L 0.51602(17) 0.8447(2) 0.38814(19) 0.044(2) Uani d . . G 1 . .
H H2L 0.484519 0.829826 0.372003 0.053000 Uiso calc U . R 1 . .
C C2M 0.6050(3) 0.6829(4) 0.4111(2) 0.0327(17) Uani d . . . 1 . .
H H2M1 0.616532 0.692257 0.442071 0.039000 Uiso calc U . R 1 . .
H H2M2 0.599495 0.637789 0.408407 0.039000 Uiso calc U . R 1 . .
C C3A 0.45217(15) 0.4391(2) 0.38279(17) 0.0332(18) Uani d . . G 1 . .
C C3B 0.44988(18) 0.3826(2) 0.40382(17) 0.041(2) Uani d . . G 1 . .
H H3B 0.481503 0.362113 0.415023 0.049000 Uiso calc U . R 1 . .
C C3C 0.4013(2) 0.3562(2) 0.40845(18) 0.051(2) Uani d . . G 1 . .
H H3C 0.399772 0.317665 0.422821 0.061000 Uiso calc U . R 1 . .
C C3D 0.35507(17) 0.3862(3) 0.3921(2) 0.057(3) Uani d . . G 1 . .
H H3D 0.321886 0.368199 0.395220 0.068000 Uiso calc U . R 1 . .
C C3E 0.35735(16) 0.4427(3) 0.37103(19) 0.050(2) Uani d . . G 1 . .
H H3E 0.325730 0.463182 0.359821 0.059000 Uiso calc U . R 1 . .
C C3F 0.4059(2) 0.4691(2) 0.36639(17) 0.043(2) Uani d . . G 1 . .
H H3F 0.407461 0.507631 0.352022 0.051000 Uiso calc U . R 1 . .
C C3G 0.5509(2) 0.4872(3) 0.42628(13) 0.0352(18) Uani d . . G 1 . .
C C3H 0.5948(2) 0.4538(2) 0.44383(18) 0.049(2) Uani d . . G 1 . .
H H3H 0.606917 0.420052 0.428159 0.059000 Uiso calc U . R 1 . .
C C3I 0.6210(2) 0.4697(3) 0.48431(19) 0.061(3) Uani d . . G 1 . .
H H3I 0.651052 0.446802 0.496303 0.074000 Uiso calc U . R 1 . .
C C3J 0.6033(3) 0.5190(3) 0.50724(15) 0.061(3) Uani d . . G 1 . .
H H3J 0.621236 0.529878 0.534903 0.073000 Uiso calc U . R 1 . .
C C3K 0.5594(3) 0.5525(3) 0.48969(17) 0.058(3) Uani d . . G 1 . .
H H3K 0.547284 0.586205 0.505359 0.070000 Uiso calc U . R 1 . .
C C3L 0.5332(2) 0.5366(3) 0.44921(17) 0.045(2) Uani d . . G 1 . .
H H3L 0.503149 0.559456 0.437215 0.054000 Uiso calc U . R 1 . .
C C3M 0.5490(3) 0.4076(4) 0.3501(3) 0.0339(17) Uani d . . . 1 . .
H H3M1 0.552984 0.373485 0.371522 0.041000 Uiso calc U . R 1 . .
H H3M2 0.526353 0.392592 0.324057 0.041000 Uiso calc U . R 1 . .
C C4A 0.32716(14) 0.4339(2) 0.23011(17) 0.0306(17) Uani d . . G 1 . .
C C4B 0.31102(17) 0.4835(2) 0.25363(18) 0.0369(19) Uani d . . G 1 . .
H H4B 0.336093 0.513025 0.265832 0.044000 Uiso calc U . R 1 . .
C C4C 0.25820(19) 0.4900(2) 0.2593(2) 0.048(2) Uani d . . G 1 . .
H H4C 0.247175 0.523944 0.275389 0.058000 Uiso calc U . R 1 . .
C C4D 0.22152(14) 0.4469(3) 0.2415(2) 0.052(2) Uani d . . G 1 . .
H H4D 0.185420 0.451295 0.245344 0.063000 Uiso calc U . R 1 . .
C C4E 0.23765(17) 0.3972(2) 0.2179(2) 0.049(2) Uani d . . G 1 . .
H H4E 0.212583 0.367728 0.205744 0.059000 Uiso calc U . R 1 . .
C C4F 0.29047(19) 0.3907(2) 0.21226(18) 0.0393(19) Uani d . . G 1 . .
H H4F 0.301501 0.356809 0.196187 0.047000 Uiso calc U . R 1 . .
C C4G 0.4138(2) 0.3492(2) 0.24192(17) 0.0362(19) Uani d . . G 1 . .
C C4H 0.4255(2) 0.3419(2) 0.28666(16) 0.041(2) Uani d . . G 1 . .
H H4H 0.425188 0.376588 0.305371 0.049000 Uiso calc U . R 1 . .
C C4I 0.4378(2) 0.2838(3) 0.30401(14) 0.053(2) Uani d . . G 1 . .
H H4I 0.445837 0.278756 0.334586 0.064000 Uiso calc U . R 1 . .
C C4J 0.4383(2) 0.2330(2) 0.2766(2) 0.059(3) Uani d . . G 1 . .
H H4J 0.446677 0.193300 0.288491 0.071000 Uiso calc U . R 1 . .
C C4K 0.4265(2) 0.2404(2) 0.2319(2) 0.056(3) Uani d . . G 1 . .
H H4K 0.426869 0.205675 0.213181 0.067000 Uiso calc U . R 1 . .
C C4L 0.4143(2) 0.2985(3) 0.21454(13) 0.048(2) Uani d . . G 1 . .
H H4L 0.406220 0.303507 0.183965 0.057000 Uiso calc U . R 1 . .
C C4M 0.3961(3) 0.4230(4) 0.1630(2) 0.0294(16) Uani d . . . 1 . .
H H4M1 0.370583 0.391340 0.150639 0.035000 Uiso calc U . R 1 . .
H H4M2 0.384365 0.463316 0.150264 0.035000 Uiso calc U . R 1 . .
C C5A 0.27859(18) 0.6779(3) 0.17875(16) 0.0368(19) Uani d . . G 1 . .
C C5B 0.28379(18) 0.6820(3) 0.22388(16) 0.044(2) Uani d . . G 1 . .
H H5B 0.313241 0.663679 0.240825 0.053000 Uiso calc U . R 1 . .
C C5C 0.2459(2) 0.7128(3) 0.24420(14) 0.055(3) Uani d . . G 1 . .
H H5C 0.249440 0.715636 0.275041 0.065000 Uiso calc U . R 1 . .
C C5D 0.2028(2) 0.7396(3) 0.21940(19) 0.059(3) Uani d . . G 1 . .
H H5D 0.176895 0.760725 0.233292 0.071000 Uiso calc U . R 1 . .
C C5E 0.19760(19) 0.7356(3) 0.17428(19) 0.064(3) Uani d . . G 1 . .
H H5E 0.168149 0.753856 0.157326 0.077000 Uiso calc U . R 1 . .
C C5F 0.2355(2) 0.7047(3) 0.15395(13) 0.048(2) Uani d . . G 1 . .
H H5F 0.231950 0.701899 0.123109 0.058000 Uiso calc U . R 1 . .
C C5G 0.2983(2) 0.5826(2) 0.11765(16) 0.0347(18) Uani d . . G 1 . .
C C5H 0.2807(2) 0.5303(3) 0.13744(14) 0.048(2) Uani d . . G 1 . .
H H5H 0.286658 0.526027 0.168189 0.058000 Uiso calc U . R 1 . .
C C5I 0.2543(2) 0.4842(2) 0.1122(2) 0.054(3) Uani d . . G 1 . .
H H5I 0.242245 0.448433 0.125771 0.065000 Uiso calc U . R 1 . .
C C5J 0.2456(3) 0.4904(3) 0.0673(2) 0.059(3) Uani d . . G 1 . .
H H5J 0.227538 0.458885 0.050032 0.071000 Uiso calc U . R 1 . .
C C5K 0.2632(3) 0.5427(3) 0.04746(14) 0.064(3) Uani d . . G 1 . .
H H5K 0.257243 0.546932 0.016710 0.077000 Uiso calc U . R 1 . .
C C5L 0.2896(2) 0.5888(2) 0.07265(16) 0.047(2) Uani d . . G 1 . .
H H5L 0.301656 0.624527 0.059126 0.056000 Uiso calc U . R 1 . .
C C5M 0.3510(3) 0.7020(4) 0.1161(3) 0.0333(18) Uani d . . . 1 . .
H H5M1 0.319778 0.714666 0.096012 0.040000 Uiso calc U . R 1 . .
H H5M2 0.363174 0.738458 0.133844 0.040000 Uiso calc U . R 1 . .
C C6A 0.3500(3) 0.6167(4) 0.3283(3) 0.0349(17) Uani d . . . 1 . .
C C6B 0.3135(3) 0.6085(5) 0.3475(3) 0.048(2) Uani d . . . 1 . .
C C6C 0.2686(3) 0.5979(4) 0.3703(3) 0.074(3) Uani d . . G 1 . .
C C6D 0.2753(3) 0.5703(5) 0.4112(3) 0.095(4) Uani d . . G 1 . .
H H6D 0.309568 0.558585 0.424021 0.114000 Uiso calc U . R 1 . .
C C6E 0.2320(4) 0.5597(5) 0.4332(3) 0.124(5) Uani d . . G 1 . .
H H6E 0.236534 0.540775 0.461049 0.149000 Uiso calc U . R 1 . .
C C6F 0.1819(4) 0.5767(5) 0.4143(4) 0.126(5) Uani d . . G 1 . .
H H6F 0.152218 0.569511 0.429373 0.151000 Uiso calc U . R 1 . .
C C6G 0.1752(3) 0.6044(5) 0.3735(4) 0.135(6) Uani d . . G 1 . .
H H6G 0.140936 0.616059 0.360669 0.162000 Uiso calc U . R 1 . .
C C6H 0.2185(3) 0.6150(5) 0.3515(3) 0.107(5) Uani d . . G 1 . .
H H6H 0.213969 0.633870 0.323641 0.129000 Uiso calc U . R 1 . .

loop_
_atom_site_aniso_label
_atom_site_aniso_U_11
_atom_site_aniso_U_22
_atom_site_aniso_U_33
_atom_site_aniso_U_12
_atom_site_aniso_U_13
_atom_site_aniso_U_23
Au1 0.01186(16) 0.0370(2) 0.01977(17) 0.000000 0.00006(13) 0.000000
Au2 0.01528(12) 0.03910(17) 0.02938(15) 0.00292(11) 0.00013(10) 0.00103(12)
Au3 0.01747(13) 0.04032(17) 0.02397(14) 0.00223(11) -0.00056(10) -0.00386(12)
Au4 0.01942(13) 0.04225(17) 0.01999(13) 0.00363(12) 0.00222(10) 0.00152(12)
Au5 0.01635(12) 0.03870(16) 0.02354(14) -0.00257(11) 0.00344(10) 0.00063(12)
Au6 0.01399(12) 0.04266(17) 0.02454(14) -0.00106(11) -0.00199(10) 0.00262(12)
Au7 0.01481(12) 0.04234(16) 0.02484(14) 0.00122(11) 0.00333(10) -0.00018(12)
P1 0.0217(10) 0.0415(12) 0.0419(12) 0.0035(9) 0.0026(8) 0.0006(10)
P2 0.0249(10) 0.0413(12) 0.0268(10) 0.0053(8) -0.0014(8) -0.0056(9)
P3 0.0270(10) 0.0419(12) 0.0219(9) 0.0032(8) 0.0032(8) 0.0014(8)
P4 0.0202(9) 0.0406(12) 0.0316(10) -0.0046(8) 0.0056(8) -0.0008(9)
P5 0.0172(9) 0.0441(12) 0.0300(10) -0.0007(8) -0.0045(7) 0.0023(9)
C1A 0.018(4) 0.057(6) 0.040(5) 0.016(4) -0.002(3) 0.003(4)
C1B 0.028(4) 0.062(6) 0.056(6) 0.014(4) 0.002(4) -0.011(5)
C1C 0.049(6) 0.090(9) 0.060(7) 0.021(6) 0.002(5) -0.020(6)
C1D 0.075(8) 0.101(10) 0.053(7) 0.046(8) 0.015(6) -0.014(7)
C1E 0.062(7) 0.081(8) 0.057(6) 0.024(6) 0.026(5) 0.019(6)
C1F 0.041(5) 0.057(6) 0.053(6) 0.017(4) 0.015(4) 0.003(5)
C1G 0.037(5) 0.038(5) 0.055(5) 0.020(4) 0.007(4) 0.005(4)
C1H 0.037(5) 0.061(7) 0.082(8) 0.013(5) 0.008(5) 0.020(6)
C1I 0.065(7) 0.066(8) 0.103(10) 0.025(6) 0.033(7) 0.036(7)
C1J 0.078(9) 0.089(9) 0.067(8) 0.043(7) 0.014(6) 0.029(7)
C1K 0.053(6) 0.090(9) 0.058(7) 0.027(6) -0.013(5) -0.004(6)
C1L 0.041(5) 0.058(6) 0.051(6) 0.013(4) -0.004(4) 0.000(5)
C1M 0.026(4) 0.043(5) 0.059(6) 0.004(4) 0.000(4) -0.009(4)
C2A 0.035(4) 0.048(5) 0.025(4) 0.010(4) 0.007(3) -0.001(3)
C2B 0.053(5) 0.045(5) 0.033(4) 0.013(4) 0.006(4) 0.000(4)
C2C 0.097(9) 0.055(6) 0.036(5) 0.007(6) 0.020(5) -0.001(5)
C2D 0.101(9) 0.064(7) 0.051(6) -0.005(7) 0.042(6) 0.006(5)
C2E 0.060(7) 0.079(8) 0.064(7) -0.010(6) 0.025(6) -0.001(6)
C2F 0.046(5) 0.058(6) 0.036(5) -0.003(4) 0.013(4) -0.010(4)
C2G 0.030(4) 0.047(5) 0.032(4) 0.005(4) 0.005(3) 0.000(4)
C2H 0.029(4) 0.051(6) 0.054(5) 0.005(4) -0.004(4) -0.011(4)
C2I 0.045(5) 0.060(7) 0.064(7) -0.004(5) -0.008(5) -0.015(5)
C2J 0.061(6) 0.034(5) 0.076(7) -0.002(5) 0.000(5) -0.011(5)
C2K 0.043(5) 0.049(6) 0.075(7) 0.012(5) -0.005(5) -0.008(5)
C2L 0.044(5) 0.043(5) 0.042(5) 0.008(4) -0.004(4) -0.003(4)
C2M 0.026(4) 0.046(5) 0.025(4) 0.009(3) -0.002(3) -0.002(3)
C3A 0.027(4) 0.054(5) 0.021(4) -0.002(4) 0.010(3) -0.001(3)
C3B 0.039(5) 0.055(5) 0.030(4) -0.005(4) 0.006(3) -0.007(4)
C3C 0.063(6) 0.053(6) 0.037(5) -0.018(5) 0.010(4) -0.003(4)
C3D 0.036(5) 0.092(8) 0.042(5) -0.015(5) 0.005(4) -0.011(5)
C3E 0.035(5) 0.079(7) 0.035(5) -0.004(5) 0.006(4) 0.005(5)
C3F 0.032(4) 0.065(6) 0.033(4) 0.003(4) 0.011(4) 0.007(4)
C3G 0.037(4) 0.043(5) 0.026(4) -0.003(4) 0.003(3) 0.012(3)
C3H 0.045(5) 0.057(6) 0.042(5) -0.003(4) -0.006(4) 0.005(4)
C3I 0.053(6) 0.082(8) 0.043(6) -0.007(6) -0.017(5) 0.008(5)
C3J 0.085(8) 0.068(7) 0.026(5) -0.021(6) -0.012(5) -0.001(5)
C3K 0.094(8) 0.048(6) 0.031(5) -0.004(6) 0.002(5) -0.003(4)
C3L 0.064(6) 0.047(5) 0.023(4) 0.008(5) 0.000(4) 0.004(4)
C3M 0.036(4) 0.038(4) 0.028(4) -0.002(4) 0.004(3) 0.003(3)
C4A 0.022(4) 0.041(5) 0.030(4) -0.003(3) 0.005(3) 0.007(3)
C4B 0.022(4) 0.048(5) 0.042(5) -0.004(3) 0.005(3) -0.001(4)
C4C 0.033(5) 0.055(6) 0.060(6) 0.002(4) 0.017(4) -0.005(5)
C4D 0.021(4) 0.057(6) 0.080(7) -0.004(4) 0.012(4) 0.001(5)
C4E 0.026(4) 0.048(6) 0.075(7) -0.011(4) 0.008(4) -0.010(5)
C4F 0.033(4) 0.032(5) 0.052(5) -0.003(3) 0.007(4) 0.000(4)
C4G 0.020(4) 0.043(5) 0.047(5) -0.007(3) 0.012(3) -0.005(4)
C4H 0.032(4) 0.046(5) 0.042(5) -0.009(4) -0.003(4) 0.003(4)
C4I 0.040(5) 0.067(7) 0.050(6) -0.012(5) -0.003(4) 0.006(5)
C4J 0.037(5) 0.075(8) 0.065(7) 0.000(5) 0.004(5) 0.033(6)
C4K 0.044(5) 0.049(6) 0.078(7) -0.008(4) 0.024(5) -0.003(5)
C4L 0.043(5) 0.051(6) 0.053(6) 0.003(4) 0.021(4) 0.003(4)
C4M 0.025(4) 0.038(4) 0.024(4) -0.006(3) -0.001(3) -0.003(3)
C5A 0.014(3) 0.051(5) 0.044(5) 0.004(3) -0.003(3) 0.001(4)
C5B 0.021(4) 0.067(6) 0.042(5) 0.000(4) -0.002(3) -0.004(4)
C5C 0.030(5) 0.093(8) 0.040(5) 0.005(5) 0.000(4) -0.009(5)
C5D 0.033(5) 0.076(8) 0.072(7) 0.007(5) 0.019(5) -0.004(6)
C5E 0.031(5) 0.100(9) 0.062(7) 0.023(5) 0.007(5) 0.008(6)
C5F 0.029(4) 0.076(7) 0.039(5) 0.005(4) 0.000(4) 0.008(5)
C5G 0.018(3) 0.045(5) 0.039(4) 0.000(3) -0.009(3) -0.003(4)
C5H 0.038(5) 0.052(6) 0.050(5) -0.015(4) -0.010(4) 0.011(4)
C5I 0.042(5) 0.044(6) 0.076(7) -0.015(4) 0.002(5) 0.010(5)
C5J 0.047(6) 0.055(6) 0.072(7) -0.014(5) -0.011(5) -0.013(5)
C5K 0.073(7) 0.068(7) 0.045(6) -0.025(6) -0.017(5) -0.002(5)
C5L 0.047(5) 0.047(5) 0.041(5) -0.007(4) -0.011(4) 0.002(4)
C5M 0.020(4) 0.041(5) 0.036(4) -0.003(3) -0.007(3) 0.002(4)
C6A 0.021(3) 0.051(5) 0.032(4) -0.004(3) 0.000(3) -0.003(4)
C6B 0.031(4) 0.069(6) 0.044(5) -0.003(4) 0.011(3) -0.005(4)
C6C 0.053(5) 0.102(8) 0.076(6) -0.019(5) 0.041(4) -0.018(5)
C6D 0.099(7) 0.126(11) 0.068(6) -0.034(7) 0.043(5) -0.011(6)
C6E 0.124(8) 0.156(14) 0.108(9) -0.048(8) 0.071(7) -0.025(8)
C6F 0.123(8) 0.135(13) 0.135(10) -0.043(8) 0.074(7) -0.053(8)
C6G 0.079(7) 0.181(16) 0.160(11) -0.026(8) 0.075(7) -0.025(10)
C6H 0.052(5) 0.150(13) 0.129(9) -0.005(6) 0.041(5) -0.006(8)

loop_
_atom_type_symbol
_atom_type_description
_atom_type_scat_dispersion_real
_atom_type_scat_dispersion_imag
_atom_type_scat_source
C C 0.0033 0.0016 'International Tables Vol C Tables 4.2.6.8 and 6.1.1.4'
H H 0.0000 0.0000 'International Tables Vol C Tables 4.2.6.8 and 6.1.1.4'
Au Au -2.0133 8.8022 'International Tables Vol C Tables 4.2.6.8 and 6.1.1.4'
F F 0.0171 0.0103 'International Tables Vol C Tables 4.2.6.8 and 6.1.1.4'
O O 0.0106 0.0060 'International Tables Vol C Tables 4.2.6.8 and 6.1.1.4'
P P 0.1023 0.0942 'International Tables Vol C Tables 4.2.6.8 and 6.1.1.4'
S S 0.1246 0.1234 'International Tables Vol C Tables 4.2.6.8 and 6.1.1.4'
N N 0.0061 0.0033 'International Tables Vol C Tables 4.2.6.8 and 6.1.1.4'

loop_
_geom_angle_atom_site_label_1
_geom_angle_atom_site_label_2
_geom_angle_atom_site_label_3
_geom_angle_site_symmetry_1
_geom_angle_site_symmetry_3
_geom_angle
_geom_angle_publ_flag
Au4 Au1 Au4 . 2_655 115.48(2) ?
Au4 Au1 Au2 . 2_655 118.378(10) ?
Au4 Au1 Au2 2_655 2_655 115.685(10) ?
Au4 Au1 Au2 . . 115.686(10) ?
Au4 Au1 Au2 2_655 . 118.376(10) ?
Au2 Au1 Au2 2_655 . 63.317(15) ?
Au4 Au1 Au6 . . 115.287(11) ?
Au4 Au1 Au6 2_655 . 64.061(9) ?
Au2 Au1 Au6 2_655 . 116.493(15) ?
Au2 Au1 Au6 . . 64.548(10) ?
Au4 Au1 Au6 . 2_655 64.059(9) ?
Au4 Au1 Au6 2_655 2_655 115.288(11) ?
Au2 Au1 Au6 2_655 2_655 64.551(10) ?
Au2 Au1 Au6 . 2_655 116.495(15) ?
Au6 Au1 Au6 . 2_655 178.90(2) ?
Au4 Au1 Au7 . 2_655 117.407(11) ?
Au4 Au1 Au7 2_655 2_655 62.872(9) ?
Au2 Au1 Au7 2_655 2_655 62.773(10) ?
Au2 Au1 Au7 . 2_655 116.783(15) ?
Au6 Au1 Au7 . 2_655 116.450(8) ?
Au6 Au1 Au7 2_655 2_655 63.557(8) ?
Au4 Au1 Au7 . . 62.872(9) ?
Au4 Au1 Au7 2_655 . 117.407(11) ?
Au2 Au1 Au7 2_655 . 116.783(15) ?
Au2 Au1 Au7 . . 62.773(10) ?
Au6 Au1 Au7 . . 63.555(8) ?
Au6 Au1 Au7 2_655 . 116.448(8) ?
Au7 Au1 Au7 2_655 . 179.54(2) ?
Au4 Au1 Au3 . . 64.024(9) ?
Au4 Au1 Au3 2_655 . 177.816(9) ?
Au2 Au1 Au3 2_655 . 63.520(11) ?
Au2 Au1 Au3 . . 63.313(11) ?
Au6 Au1 Au3 . . 118.119(11) ?
Au6 Au1 Au3 2_655 . 62.535(9) ?
Au7 Au1 Au3 2_655 . 115.289(11) ?
Au7 Au1 Au3 . . 64.440(9) ?
Au4 Au1 Au3 . 2_655 177.816(9) ?
Au4 Au1 Au3 2_655 2_655 64.023(9) ?
Au2 Au1 Au3 2_655 2_655 63.312(11) ?
Au2 Au1 Au3 . 2_655 63.520(11) ?
Au6 Au1 Au3 . 2_655 62.536(9) ?
Au6 Au1 Au3 2_655 2_655 118.121(11) ?
Au7 Au1 Au3 2_655 2_655 64.440(9) ?
Au7 Au1 Au3 . 2_655 115.289(11) ?
Au3 Au1 Au3 . 2_655 116.56(2) ?
Au4 Au1 Au5 . . 62.975(11) ?
Au4 Au1 Au5 2_655 . 62.650(11) ?
Au2 Au1 Au5 2_655 . 178.335(9) ?
Au2 Au1 Au5 . . 117.232(8) ?
Au6 Au1 Au5 . . 62.994(10) ?
Au6 Au1 Au5 2_655 . 115.952(15) ?
Au7 Au1 Au5 2_655 . 115.876(15) ?
Au7 Au1 Au5 . . 64.566(10) ?
Au3 Au1 Au5 . . 118.144(10) ?
Au3 Au1 Au5 2_655 . 115.362(9) ?
Au4 Au1 Au5 . 2_655 62.650(11) ?
Au4 Au1 Au5 2_655 2_655 62.973(11) ?
Au2 Au1 Au5 2_655 2_655 117.235(8) ?
Au2 Au1 Au5 . 2_655 178.337(9) ?
Au6 Au1 Au5 . 2_655 115.951(15) ?
Au6 Au1 Au5 2_655 2_655 62.996(10) ?
Au7 Au1 Au5 2_655 2_655 64.566(10) ?
Au7 Au1 Au5 . 2_655 115.875(15) ?
Au3 Au1 Au5 . 2_655 115.365(9) ?
Au3 Au1 Au5 2_655 2_655 118.143(10) ?
Au5 Au1 Au5 . 2_655 62.265(15) ?
P1 Au2 Au1 . . 161.15(5) ?
P1 Au2 Au7 . . 128.80(6) ?
Au1 Au2 Au7 . . 58.827(9) ?
P1 Au2 Au2 . 2_655 104.45(5) ?
Au1 Au2 Au2 . 2_655 58.341(8) ?
Au7 Au2 Au2 . 2_655 109.249(10) ?
P1 Au2 Au3 . . 107.48(6) ?
Au1 Au2 Au3 . . 58.712(8) ?
Au7 Au2 Au3 . . 61.524(10) ?
Au2 Au2 Au3 2_655 . 60.324(11) ?
P1 Au2 Au3 . 2_655 122.05(6) ?
Au1 Au2 Au3 . 2_655 58.609(8) ?
Au7 Au2 Au3 . 2_655 108.034(13) ?
Au2 Au2 Au3 2_655 2_655 60.031(11) ?
Au3 Au2 Au3 . 2_655 108.667(12) ?
P1 Au2 Au6 . . 140.46(5) ?
Au1 Au2 Au6 . . 57.884(9) ?
Au7 Au2 Au6 . . 60.021(10) ?
Au2 Au2 Au6 2_655 . 106.979(10) ?
Au3 Au2 Au6 . . 108.657(13) ?
Au3 Au2 Au6 2_655 . 58.797(10) ?
P2 Au3 Au1 . . 162.43(5) ?
P2 Au3 Au6 . 2_655 104.75(5) ?
Au1 Au3 Au6 . 2_655 58.523(8) ?
P2 Au3 Au2 . . 138.79(5) ?
Au1 Au3 Au2 . . 57.975(10) ?
Au6 Au3 Au2 2_655 . 108.598(12) ?
P2 Au3 Au2 . 2_655 121.29(6) ?
Au1 Au3 Au2 . 2_655 57.873(10) ?
Au6 Au3 Au2 2_655 2_655 61.220(10) ?
Au2 Au3 Au2 . 2_655 59.644(11) ?
P2 Au3 Au4 . . 111.08(6) ?
Au1 Au3 Au4 . . 57.617(11) ?
Au6 Au3 Au4 2_655 . 60.512(10) ?
Au2 Au3 Au4 . . 106.124(12) ?
Au2 Au3 Au4 2_655 . 108.130(12) ?
P2 Au3 Au7 . . 130.90(5) ?
Au1 Au3 Au7 . . 57.626(8) ?
Au6 Au3 Au7 2_655 . 107.473(12) ?
Au2 Au3 Au7 . . 58.786(10) ?
Au2 Au3 Au7 2_655 . 106.545(11) ?
Au4 Au3 Au7 . . 58.562(10) ?
P3 Au4 Au1 . . 162.54(5) ?
P3 Au4 Au5 . 2_655 105.17(5) ?
Au1 Au4 Au5 . 2_655 59.111(10) ?
P3 Au4 Au7 . . 127.69(5) ?
Au1 Au4 Au7 . . 58.784(8) ?
Au5 Au4 Au7 2_655 . 109.487(12) ?
P3 Au4 Au5 . . 107.78(5) ?
Au1 Au4 Au5 . . 58.946(10) ?
Au5 Au4 Au5 2_655 . 59.783(11) ?
Au7 Au4 Au5 . . 61.786(10) ?
P3 Au4 Au6 . 2_655 122.98(5) ?
Au1 Au4 Au6 . 2_655 58.137(8) ?
Au5 Au4 Au6 2_655 2_655 59.871(10) ?
Au7 Au4 Au6 . 2_655 108.160(13) ?
Au5 Au4 Au6 . 2_655 107.801(11) ?
P3 Au4 Au3 . . 138.74(5) ?
Au1 Au4 Au3 . . 58.359(11) ?
Au5 Au4 Au3 2_655 . 107.864(12) ?
Au7 Au4 Au3 . . 61.134(10) ?
Au5 Au4 Au3 . . 109.891(12) ?
Au6 Au4 Au3 2_655 . 58.797(10) ?
P4 Au5 Au1 . . 161.28(5) ?
P4 Au5 Au5 . 2_655 121.01(5) ?
Au1 Au5 Au5 . 2_655 58.868(7) ?
P4 Au5 Au4 . 2_655 104.33(5) ?
Au1 Au5 Au4 . 2_655 58.239(8) ?
Au5 Au5 Au4 2_655 2_655 60.338(11) ?
P4 Au5 Au4 . . 140.02(5) ?
Au1 Au5 Au4 . . 58.079(8) ?
Au5 Au5 Au4 2_655 . 59.877(10) ?
Au4 Au5 Au4 2_655 . 107.723(12) ?
P4 Au5 Au6 . . 108.86(5) ?
Au1 Au5 Au6 . . 58.240(9) ?
Au5 Au5 Au6 2_655 . 109.072(10) ?
Au4 Au5 Au6 2_655 . 60.917(10) ?
Au4 Au5 Au6 . . 107.321(13) ?
P4 Au5 Au7 . . 130.68(5) ?
Au1 Au5 Au7 . . 57.510(9) ?
Au5 Au5 Au7 2_655 . 107.278(10) ?
Au4 Au5 Au7 2_655 . 107.772(13) ?
Au4 Au5 Au7 . . 58.926(9) ?
Au6 Au5 Au7 . . 59.612(10) ?
P5 Au6 Au1 . . 163.68(6) ?
P5 Au6 Au3 . 2_655 105.82(5) ?
Au1 Au6 Au3 . 2_655 58.943(9) ?
P5 Au6 Au5 . . 136.98(6) ?
Au1 Au6 Au5 . . 58.766(11) ?
Au3 Au6 Au5 2_655 . 108.871(11) ?
P5 Au6 Au7 . . 128.70(5) ?
Au1 Au6 Au7 . . 58.271(7) ?
Au3 Au6 Au7 2_655 . 107.991(12) ?
Au5 Au6 Au7 . . 61.323(10) ?
P5 Au6 Au4 . 2_655 122.22(5) ?
Au1 Au6 Au4 . 2_655 57.803(9) ?
Au3 Au6 Au4 2_655 2_655 60.689(10) ?
Au5 Au6 Au4 . 2_655 59.215(10) ?
Au7 Au6 Au4 . 2_655 107.782(11) ?
P5 Au6 Au2 . . 111.14(6) ?
Au1 Au6 Au2 . . 57.568(11) ?
Au3 Au6 Au2 2_655 . 59.987(10) ?
Au5 Au6 Au2 . . 107.906(11) ?
Au7 Au6 Au2 . . 58.778(10) ?
Au4 Au6 Au2 2_655 . 107.316(11) ?
C6A Au7 Au1 . . 178.0(3) ?
C6A Au7 Au2 . . 123.5(3) ?
Au1 Au7 Au2 . . 58.400(11) ?
C6A Au7 Au4 . . 120.4(2) ?
Au1 Au7 Au4 . . 58.344(9) ?
Au2 Au7 Au4 . . 108.252(11) ?
C6A Au7 Au6 . . 121.8(2) ?
Au1 Au7 Au6 . . 58.173(7) ?
Au2 Au7 Au6 . . 61.200(10) ?
Au4 Au7 Au6 . . 107.170(12) ?
C6A Au7 Au3 . . 123.2(2) ?
Au1 Au7 Au3 . . 57.934(9) ?
Au2 Au7 Au3 . . 59.690(10) ?
Au4 Au7 Au3 . . 60.305(10) ?
Au6 Au7 Au3 . . 108.145(11) ?
C6A Au7 Au5 . . 120.2(2) ?
Au1 Au7 Au5 . . 57.924(11) ?
Au2 Au7 Au5 . . 108.035(12) ?
Au4 Au7 Au5 . . 59.288(10) ?
Au6 Au7 Au5 . . 59.065(10) ?
Au3 Au7 Au5 . . 107.286(11) ?
O12 S11 O13 . . 112.0(9) ?
O12 S11 O14 . . 114.4(10) ?
O13 S11 O14 . . 116.9(11) ?
O12 S11 C15 . . 106.1(8) ?
O13 S11 C15 . . 103.7(8) ?
O14 S11 C15 . . 101.8(9) ?
F18 C15 F16 . . 106.6(13) ?
F18 C15 F17 . . 100.6(13) ?
F16 C15 F17 . . 105.4(13) ?
F18 C15 S11 . . 115.2(11) ?
F16 C15 S11 . . 114.6(10) ?
F17 C15 S11 . . 113.0(11) ?
O23 S21 O22 . . 125.9(18) ?
O23 S21 O24 . . 111.(2) ?
O22 S21 O24 . . 108.(2) ?
O23 S21 C25 . . 107.2(12) ?
O22 S21 C25 . . 99.4(13) ?
O24 S21 C25 . . 102.5(15) ?
F27 C25 F26 . . 98.(2) ?
F27 C25 F28 . . 111.(2) ?
F26 C25 F28 . . 112.(2) ?
F27 C25 S21 . . 114.9(17) ?
F26 C25 S21 . . 106.2(16) ?
F28 C25 S21 . . 114.2(16) ?
N31 C32 C33 . . 172.(2) ?
N41 C42 C43 . . 160.(2) ?
C1G P1 C1A . . 107.9(3) ?
C1G P1 C1M . . 106.1(4) ?
C1A P1 C1M . . 103.3(4) ?
C1G P1 Au2 . . 117.7(2) ?
C1A P1 Au2 . . 112.4(2) ?
C1M P1 Au2 . . 108.3(3) ?
C2A P2 C2G . . 102.8(3) ?
C2A P2 C2M . . 107.1(3) ?
C2G P2 C2M . . 105.4(3) ?
C2A P2 Au3 . . 112.75(19) ?
C2G P2 Au3 . . 120.8(2) ?
C2M P2 Au3 . . 107.1(3) ?
C3G P3 C3A . . 106.8(3) ?
C3G P3 C3M . . 107.0(3) ?
C3A P3 C3M . . 103.8(3) ?
C3G P3 Au4 . . 116.5(2) ?
C3A P3 Au4 . . 112.69(19) ?
C3M P3 Au4 . . 109.1(3) ?
C4A P4 C4G . . 104.6(3) ?
C4A P4 C4M . . 105.6(3) ?
C4G P4 C4M . . 105.7(3) ?
C4A P4 Au5 . . 111.67(19) ?
C4G P4 Au5 . . 120.4(2) ?
C4M P4 Au5 . . 107.8(3) ?
C5A P5 C5G . . 105.1(3) ?
C5A P5 C5M . . 104.7(3) ?
C5G P5 C5M . . 106.2(3) ?
C5A P5 Au6 . . 112.51(18) ?
C5G P5 Au6 . . 119.6(2) ?
C5M P5 Au6 . . 107.5(2) ?
C1B C1A C1F . . 120.000000 ?
C1B C1A P1 . . 120.9(3) ?
C1F C1A P1 . . 119.1(3) ?
C1C C1B C1A . . 120.000000 ?
C1B C1C C1D . . 120.000000 ?
C1E C1D C1C . . 120.000000 ?
C1D C1E C1F . . 120.000000 ?
C1E C1F C1A . . 120.000000 ?
C1H C1G C1L . . 120.000000 ?
C1H C1G P1 . . 122.4(4) ?
C1L C1G P1 . . 117.6(4) ?
C1I C1H C1G . . 120.000000 ?
C1H C1I C1J . . 120.000000 ?
C1K C1J C1I . . 120.000000 ?
C1J C1K C1L . . 120.000000 ?
C1K C1L C1G . . 120.000000 ?
C1M C1M P1 2_655 . 112.9(7) ?
C2B C2A C2F . . 120.000000 ?
C2B C2A P2 . . 120.3(3) ?
C2F C2A P2 . . 119.6(3) ?
C2A C2B C2C . . 120.000000 ?
C2D C2C C2B . . 120.000000 ?
C2C C2D C2E . . 120.000000 ?
C2D C2E C2F . . 120.000000 ?
C2E C2F C2A . . 120.000000 ?
C2H C2G C2L . . 120.000000 ?
C2H C2G P2 . . 122.9(3) ?
C2L C2G P2 . . 116.9(3) ?
C2I C2H C2G . . 120.000000 ?
C2H C2I C2J . . 120.000000 ?
C2K C2J C2I . . 120.000000 ?
C2J C2K C2L . . 120.000000 ?
C2K C2L C2G . . 120.000000 ?
C5M C2M P2 2_655 . 113.1(5) ?
C3B C3A C3F . . 120.000000 ?
C3B C3A P3 . . 120.3(3) ?
C3F C3A P3 . . 119.6(3) ?
C3C C3B C3A . . 120.000000 ?
C3B C3C C3D . . 120.000000 ?
C3C C3D C3E . . 120.000000 ?
C3D C3E C3F . . 120.000000 ?
C3E C3F C3A . . 120.000000 ?
C3H C3G C3L . . 120.000000 ?
C3H C3G P3 . . 123.3(3) ?
C3L C3G P3 . . 116.7(3) ?
C3G C3H C3I . . 120.000000 ?
C3J C3I C3H . . 120.000000 ?
C3K C3J C3I . . 120.000000 ?
C3L C3K C3J . . 120.000000 ?
C3K C3L C3G . . 120.000000 ?
C4M C3M P3 2_655 . 115.4(6) ?
C4B C4A C4F . . 120.000000 ?
C4B C4A P4 . . 120.0(3) ?
C4F C4A P4 . . 120.0(3) ?
C4C C4B C4A . . 120.000000 ?
C4B C4C C4D . . 120.000000 ?
C4C C4D C4E . . 120.000000 ?
C4F C4E C4D . . 120.000000 ?
C4E C4F C4A . . 120.000000 ?
C4H C4G C4L . . 120.000000 ?
C4H C4G P4 . . 117.3(3) ?
C4L C4G P4 . . 122.7(3) ?
C4G C4H C4I . . 120.000000 ?
C4J C4I C4H . . 120.000000 ?
C4I C4J C4K . . 120.000000 ?
C4L C4K C4J . . 120.000000 ?
C4K C4L C4G . . 120.000000 ?
C3M C4M P4 2_655 . 113.0(5) ?
C5B C5A C5F . . 120.000000 ?
C5B C5A P5 . . 119.4(3) ?
C5F C5A P5 . . 120.4(3) ?
C5A C5B C5C . . 120.000000 ?
C5B C5C C5D . . 120.000000 ?
C5E C5D C5C . . 120.000000 ?
C5D C5E C5F . . 120.000000 ?
C5E C5F C5A . . 120.000000 ?
C5H C5G C5L . . 120.000000 ?
C5H C5G P5 . . 117.9(3) ?
C5L C5G P5 . . 122.1(3) ?
C5G C5H C5I . . 120.000000 ?
C5H C5I C5J . . 120.000000 ?
C5K C5J C5I . . 120.000000 ?
C5J C5K C5L . . 120.000000 ?
C5K C5L C5G . . 120.000000 ?
C2M C5M P5 2_655 . 115.3(6) ?
C6B C6A Au7 . . 173.1(9) ?
C6A C6B C6C . . 179.1(11) ?
C6D C6C C6H . . 120.000000 ?
C6D C6C C6B . . 120.0(7) ?
C6H C6C C6B . . 120.0(7) ?
C6E C6D C6C . . 120.000000 ?
C6D C6E C6F . . 120.000000 ?
C6G C6F C6E . . 120.000000 ?
C6H C6G C6F . . 120.000000 ?
C6G C6H C6C . . 120.000000 ?

loop_
_geom_bond_atom_site_label_1
_geom_bond_atom_site_label_2
_geom_bond_site_symmetry_2
_geom_bond_distance
_geom_bond_publ_flag
Au1 Au4 . 2.7441(4) ?
Au1 Au4 2_655 2.7442(4) ?
Au1 Au2 2_655 2.7445(5) ?
Au1 Au2 . 2.7446(5) ?
Au1 Au6 . 2.7541(3) ?
Au1 Au6 2_655 2.7542(3) ?
Au1 Au7 2_655 2.7570(3) ?
Au1 Au7 . 2.7571(3) ?
Au1 Au3 . 2.7664(4) ?
Au1 Au3 2_655 2.7665(4) ?
Au1 Au5 . 2.7697(5) ?
Au1 Au5 2_655 2.7697(5) ?
Au2 P1 . 2.275(2) ?
Au2 Au7 . 2.8653(4) ?
Au2 Au2 2_655 2.8810(5) ?
Au2 Au3 . 2.8923(4) ?
Au2 Au3 2_655 2.9009(4) ?
Au2 Au6 . 2.9362(4) ?
Au3 P2 . 2.287(2) ?
Au3 Au6 2_655 2.8654(4) ?
Au3 Au4 . 2.9212(4) ?
Au3 Au7 . 2.9450(4) ?
Au4 P3 . 2.277(2) ?
Au4 Au5 2_655 2.8667(4) ?
Au4 Au7 . 2.8692(4) ?
Au4 Au5 . 2.8800(4) ?
Au4 Au6 2_655 2.9161(4) ?
Au5 P4 . 2.278(2) ?
Au5 Au5 2_655 2.8640(5) ?
Au5 Au6 . 2.8860(4) ?
Au5 Au7 . 2.9518(4) ?
Au6 P5 . 2.2824(18) ?
Au6 Au7 . 2.9023(4) ?
Au7 C6A . 2.027(8) ?
S11 O12 . 1.457(8) ?
S11 O13 . 1.463(8) ?
S11 O14 . 1.470(8) ?
S11 C15 . 1.709(13) ?
C15 F18 . 1.331(11) ?
C15 F16 . 1.344(11) ?
C15 F17 . 1.351(12) ?
S21 O23 . 1.449(8) ?
S21 O22 . 1.474(9) ?
S21 O24 . 1.477(9) ?
S21 C25 . 1.729(16) ?
C25 F27 . 1.304(13) ?
C25 F26 . 1.306(13) ?
C25 F28 . 1.322(13) ?
N31 C32 . 1.148(14) ?
C32 C33 . 1.476(15) ?
N41 C42 . 1.067(15) ?
C42 C43 . 1.477(16) ?
P1 C1G . 1.815(5) ?
P1 C1A . 1.820(5) ?
P1 C1M . 1.833(8) ?
P2 C2A . 1.808(4) ?
P2 C2G . 1.814(5) ?
P2 C2M . 1.832(7) ?
P3 C3G . 1.800(4) ?
P3 C3A . 1.818(4) ?
P3 C3M . 1.828(8) ?
P4 C4A . 1.803(4) ?
P4 C4G . 1.817(5) ?
P4 C4M . 1.831(7) ?
P5 C5A . 1.816(4) ?
P5 C5G . 1.820(4) ?
P5 C5M . 1.832(8) ?
C1A C1B . 1.390000 ?
C1A C1F . 1.390000 ?
C1B C1C . 1.390000 ?
C1C C1D . 1.390000 ?
C1D C1E . 1.390000 ?
C1E C1F . 1.390000 ?
C1G C1H . 1.390000 ?
C1G C1L . 1.390000 ?
C1H C1I . 1.390000 ?
C1I C1J . 1.390000 ?
C1J C1K . 1.390000 ?
C1K C1L . 1.390000 ?
C1M C1M 2_655 1.544(18) ?
C2A C2B . 1.390000 ?
C2A C2F . 1.390000 ?
C2B C2C . 1.390000 ?
C2C C2D . 1.390000 ?
C2D C2E . 1.390000 ?
C2E C2F . 1.390000 ?
C2G C2H . 1.390000 ?
C2G C2L . 1.390000 ?
C2H C2I . 1.390000 ?
C2I C2J . 1.390000 ?
C2J C2K . 1.390000 ?
C2K C2L . 1.390000 ?
C2M C5M 2_655 1.542(11) ?
C3A C3B . 1.390000 ?
C3A C3F . 1.390000 ?
C3B C3C . 1.390000 ?
C3C C3D . 1.390000 ?
C3D C3E . 1.390000 ?
C3E C3F . 1.390000 ?
C3G C3H . 1.390000 ?
C3G C3L . 1.390000 ?
C3H C3I . 1.390000 ?
C3I C3J . 1.390000 ?
C3J C3K . 1.390000 ?
C3K C3L . 1.390000 ?
C3M C4M 2_655 1.544(10) ?
C4A C4B . 1.390000 ?
C4A C4F . 1.390000 ?
C4B C4C . 1.390000 ?
C4C C4D . 1.390000 ?
C4D C4E . 1.390000 ?
C4E C4F . 1.390000 ?
C4G C4H . 1.390000 ?
C4G C4L . 1.390000 ?
C4H C4I . 1.390000 ?
C4I C4J . 1.390000 ?
C4J C4K . 1.390000 ?
C4K C4L . 1.390000 ?
C5A C5B . 1.390000 ?
C5A C5F . 1.390000 ?
C5B C5C . 1.390000 ?
C5C C5D . 1.390000 ?
C5D C5E . 1.390000 ?
C5E C5F . 1.390000 ?
C5G C5H . 1.390000 ?
C5G C5L . 1.390000 ?
C5H C5I . 1.390000 ?
C5I C5J . 1.390000 ?
C5J C5K . 1.390000 ?
C5K C5L . 1.390000 ?
C6A C6B . 1.179(11) ?
C6B C6C . 1.438(10) ?
C6C C6D . 1.390000 ?
C6C C6H . 1.390000 ?
C6D C6E . 1.390000 ?
C6E C6F . 1.390000 ?
C6F C6G . 1.390000 ?
C6G C6H . 1.390000 ?
